data_4076626
loop_
_publ_author_name
'Paolucci, Gino'
'Zanon, Jacopo'
'Lucchini, Vittorio'
'Damrau, Wulf-Erich'
'Siebel, Eric'
'Fischer, R. Dieter'

_publ_section_title
;
 New Dinuclear 5-ansa-Lanthanocene Derivatives. Crystal Structures of
 [Ln{2,6-(CH2C5H4)2C5H3N}\m-O2SOCF3]2(Ln = Nd, Y, Yb) and a VT Solution
 NMR (1H,19F) Study of the Fluxional Yttrium Homologue
;
_journal_issue 6
_journal_name_full Organometallics
_journal_page_first 1088
_journal_paper_doi 10.1021/om0104868
_journal_volume 21
_journal_year 2002
_chemical_formula_sum 'C18.5 H17 Cl2 F3 N Nd O3 S'
_chemical_formula_weight 605.53
_chemical_name_systematic
;
Di[2,6-bis(\n^5^-cyclopentadienylmethylen)pyridin(\m^2^-triflate)Neodyme(III)]
;
_space_group_IT_number 2
_symmetry_cell_setting triclinic
_symmetry_space_group_name_Hall '-P 1'
_symmetry_space_group_name_H-M 'P -1'
_atom_sites_solution_hydrogens geom
_atom_sites_solution_primary direct
_atom_sites_solution_secondary difmap
_audit_creation_method SHELXL
_cell_angle_alpha 91.86(3)
_cell_angle_beta 90.51(3)
_cell_angle_gamma 107.71(3)
_cell_formula_units_Z 4
_cell_length_a 12.438(3)
_cell_length_b 13.320(3)
_cell_length_c 13.950(3)
_cell_measurement_reflns_used 25
_cell_measurement_temperature 173(2)
_cell_measurement_theta_max 12.5
_cell_measurement_theta_min 11.5
_cell_volume 2200.0(9)
_computing_cell_refinement 'P21 (J.Kopf, D. Abeln, 1993)'
_computing_data_collection 'P21 (J.Kopf, D. Abeln, 1993)'
_computing_data_reduction 'P21 (J.Kopf, D. Abeln, 1993)'
_computing_molecular_graphics 'XP, Bruker Analytik 1997'
_computing_publication_material 'PLATON 95, (Speck 1990)'
_computing_structure_refinement 'SHELXL-97 (Sheldrick, 1997)'
_computing_structure_solution 'SHELXS-97 (Sheldrick, 1990)'
_diffrn_ambient_temperature 173(2)
_diffrn_measurement_device 'Hilger & Watts Y290'
_diffrn_measurement_method 2\q-\q
_diffrn_radiation_monochromator graphite
_diffrn_radiation_source 'fine-focus sealed tube'
_diffrn_radiation_type MoK\a
_diffrn_radiation_wavelength 0.71073
_diffrn_reflns_av_R_equivalents 0.0352
_diffrn_reflns_av_sigmaI/netI 0.0303
_diffrn_reflns_limit_h_max 17
_diffrn_reflns_limit_h_min -1
_diffrn_reflns_limit_k_max 18
_diffrn_reflns_limit_k_min -18
_diffrn_reflns_limit_l_max 19
_diffrn_reflns_limit_l_min -19
_diffrn_reflns_number 15068
_diffrn_reflns_theta_max 30.07
_diffrn_reflns_theta_min 2.28
_diffrn_standards_decay_% 1
_diffrn_standards_interval_count 97
_diffrn_standards_number 3
_exptl_absorpt_coefficient_mu 2.742
_exptl_absorpt_correction_T_max 0.765
_exptl_absorpt_correction_T_min 0.343
_exptl_absorpt_correction_type difabs
_exptl_crystal_colour blue
_exptl_crystal_density_diffrn 1.828
_exptl_crystal_description 'transparent blocs'
_exptl_crystal_F_000 1184
_exptl_crystal_size_max 0.6
_exptl_crystal_size_mid 0.55
_exptl_crystal_size_min 0.3
_refine_diff_density_max 1.845
_refine_diff_density_min -1.264
_refine_diff_density_rms 0.121
_refine_ls_extinction_coef 0.0023(3)
_refine_ls_extinction_expression Fc^*^=kFc[1+0.001xFc^2^\l^3^/sin(2\q)]^-1/4^
_refine_ls_extinction_method SHELXL
_refine_ls_goodness_of_fit_all 0.743
_refine_ls_goodness_of_fit_obs 0.716
_refine_ls_matrix_type full
_refine_ls_number_parameters 549
_refine_ls_number_reflns 12899
_refine_ls_number_restraints 0
_refine_ls_restrained_S_all 0.743
_refine_ls_restrained_S_obs 0.716
_refine_ls_R_factor_all 0.0418
_refine_ls_R_factor_obs 0.0330
_refine_ls_shift/esd_max 4.055
_refine_ls_shift/esd_mean 0.157
_refine_ls_structure_factor_coef Fsqd
_refine_ls_weighting_details 'w=1/[\s^2^(Fo^2^)+(0.1149P)^2^+3.9468P] where P=(Fo^2^+2Fc^2^)/3'
_refine_ls_weighting_scheme calc
_refine_ls_wR_factor_all 0.1142
_refine_ls_wR_factor_obs 0.1018
_reflns_number_observed 11080
_reflns_number_total 12900
_reflns_observed_criterion >2sigma(I)
_cod_data_source_file om0104868.cif
_cod_data_source_block dam7
_cod_depositor_comments
;
The following automatic conversions were performed:

'_refine_ls_weighting_scheme' value 'calc
w=1/[\s^2^(Fo^2^)+(0.1149P)^2^+3.9468P] where P=(Fo^2^+2Fc^2^)/3' was
changed to 'calc'. New tag '_refine_ls_weighting_details' was
created. The value of the new tag was set to
'w=1/[\s^2^(Fo^2^)+(0.1149P)^2^+3.9468P] where P=(Fo^2^+2Fc^2^)/3'.

Automatic conversion script
Id: cif_fix_values 3143 2015-03-26 13:38:13Z robertas 
;
_cod_original_cell_volume 2200.0(8)
_cod_original_sg_symbol_H-M P-1
_cod_original_formula_sum 'C18.50 H17 Cl2 F3 N Nd O3 S'
_cod_database_code 4076626

loop_
_symmetry_equiv_pos_as_xyz
'x, y, z'
'-x, -y, -z'

loop_
_atom_site_aniso_label
_atom_site_aniso_U_11
_atom_site_aniso_U_22
_atom_site_aniso_U_33
_atom_site_aniso_U_23
_atom_site_aniso_U_13
_atom_site_aniso_U_12
Nd1 0.01917(9) 0.01988(9) 0.01898(9) 0.00033(5) -0.00075(6) 0.00666(6)
S1 0.0248(4) 0.0226(3) 0.0205(3) 0.0028(2) 0.0034(3) 0.0078(3)
O2 0.055(2) 0.0296(13) 0.0316(13) 0.0071(10) 0.0063(12) 0.0208(13)
O1 0.056(2) 0.040(2) 0.0338(14) 0.0040(11) 0.0164(13) 0.0278(15)
O3 0.0285(15) 0.052(2) 0.048(2) 0.0067(14) -0.0053(13) -0.0033(13)
C18 0.042(2) 0.038(2) 0.026(2) 0.0041(14) -0.0043(15) 0.006(2)
F1 0.044(2) 0.078(2) 0.061(2) 0.008(2) -0.0251(15) -0.004(2)
F2 0.100(3) 0.067(2) 0.0237(11) -0.0050(12) 0.0115(14) 0.030(2)
F3 0.072(2) 0.046(2) 0.0405(14) 0.0200(12) -0.0060(13) 0.0166(15)
N1 0.0187(12) 0.0215(12) 0.0238(12) -0.0009(9) -0.0008(10) 0.0038(10)
C4 0.034(2) 0.0245(15) 0.0274(15) -0.0050(12) -0.0071(13) 0.0053(13)
C3 0.046(2) 0.034(2) 0.027(2) -0.0079(13) -0.006(2) 0.011(2)
C2 0.051(2) 0.038(2) 0.023(2) -0.0034(13) -0.015(2) 0.015(2)
C1 0.032(2) 0.039(2) 0.036(2) -0.0046(15) -0.017(2) 0.012(2)
C6 0.018(2) 0.037(2) 0.045(2) 0.001(2) -0.0050(14) 0.0021(14)
C7 0.0192(14) 0.0204(13) 0.031(2) -0.0010(11) 0.0037(12) 0.0028(11)
C8 0.024(2) 0.027(2) 0.044(2) 0.0018(14) 0.0111(15) 0.0032(13)
C9 0.043(2) 0.032(2) 0.036(2) 0.0087(14) 0.017(2) 0.011(2)
C10 0.037(2) 0.032(2) 0.0247(15) 0.0061(13) 0.0056(14) 0.0099(15)
C11 0.025(2) 0.0252(14) 0.0233(14) 0.0017(11) 0.0010(12) 0.0078(12)
C12 0.025(2) 0.043(2) 0.026(2) 0.0072(14) -0.0053(13) 0.0003(15)
C5 0.024(2) 0.029(2) 0.036(2) -0.0037(13) -0.0129(14) 0.0050(13)
C13 0.0163(14) 0.031(2) 0.029(2) 0.0066(12) -0.0032(12) 0.0034(12)
C15 0.022(2) 0.044(2) 0.050(2) 0.018(2) 0.006(2) 0.003(2)
C16 0.026(2) 0.049(2) 0.040(2) 0.010(2) 0.012(2) 0.016(2)
C14 0.024(2) 0.029(2) 0.041(2) 0.0047(14) -0.0065(14) -0.0016(13)
C17 0.025(2) 0.033(2) 0.036(2) 0.0086(14) 0.0031(13) 0.0122(14)
Nd2 0.01999(9) 0.01828(9) 0.01943(9) 0.00118(5) 0.00200(6) 0.00567(6)
S2 0.0324(4) 0.0206(3) 0.0183(3) -0.0025(2) -0.0027(3) 0.0029(3)
O4 0.174(6) 0.083(3) 0.028(2) 0.023(2) 0.026(2) 0.097(4)
O5 0.070(2) 0.0245(13) 0.051(2) -0.0027(12) 0.020(2) 0.0142(14)
O6 0.037(2) 0.152(5) 0.053(2) -0.040(3) 0.001(2) -0.035(3)
C36 0.056(3) 0.042(2) 0.025(2) 0.0010(14) 0.003(2) 0.027(2)
F4 0.045(2) 0.173(5) 0.064(2) -0.013(3) 0.004(2) 0.057(3)
F5 0.071(2) 0.066(2) 0.0320(12) 0.0190(12) 0.0148(13) 0.035(2)
F6 0.200(5) 0.054(2) 0.041(2) -0.0006(14) 0.035(2) 0.069(3)
N2 0.0236(13) 0.0221(12) 0.0218(12) -0.0014(9) -0.0024(10) 0.0066(10)
C19 0.021(2) 0.032(2) 0.038(2) -0.0044(14) 0.0018(14) 0.0012(13)
C20 0.024(2) 0.040(2) 0.043(2) -0.016(2) -0.005(2) 0.004(2)
C21 0.026(2) 0.049(2) 0.031(2) -0.007(2) -0.0105(14) 0.014(2)
C22 0.032(2) 0.031(2) 0.033(2) -0.0048(13) -0.0069(14) 0.0165(14)
C23 0.0185(14) 0.030(2) 0.030(2) -0.0043(12) -0.0017(12) 0.0079(12)
C24 0.026(2) 0.037(2) 0.028(2) -0.0030(13) 0.0028(13) 0.0120(14)
C25 0.031(2) 0.0260(14) 0.0217(13) -0.0020(11) -0.0037(12) 0.0139(13)
C26 0.041(2) 0.039(2) 0.027(2) -0.0094(14) -0.0053(15) 0.020(2)
C27 0.047(2) 0.041(2) 0.030(2) -0.016(2) -0.016(2) 0.017(2)
C28 0.034(2) 0.032(2) 0.031(2) -0.0022(13) -0.0109(14) 0.0045(15)
C29 0.027(2) 0.0275(15) 0.0234(14) -0.0008(11) -0.0059(12) 0.0063(13)
C30 0.021(2) 0.054(2) 0.031(2) -0.001(2) -0.0011(14) 0.001(2)
C31 0.021(2) 0.037(2) 0.0250(15) 0.0010(13) 0.0041(12) 0.0001(13)
C32 0.024(2) 0.042(2) 0.031(2) 0.0059(14) 0.0090(13) 0.0090(15)
C33 0.033(2) 0.038(2) 0.0220(14) 0.0001(13) 0.0095(13) 0.0042(15)
C34 0.038(2) 0.031(2) 0.0227(15) 0.0080(12) 0.0019(14) 0.0009(15)
C35 0.031(2) 0.025(2) 0.030(2) 0.0050(12) 0.0031(14) 0.0010(13)
Cl1 0.0451(7) 0.0634(8) 0.0501(6) 0.0089(5) 0.0051(5) 0.0022(6)
Cl2 0.0511(8) 0.0718(10) 0.0903(11) 0.0302(8) -0.0195(8) 0.0020(7)
C37 0.043(3) 0.094(5) 0.089(5) 0.028(4) 0.028(3) 0.036(3)
Cl3 0.0343(5) 0.0406(5) 0.0564(6) 0.0021(4) -0.0044(4) 0.0080(4)
Cl4 0.0579(8) 0.0478(7) 0.0929(11) 0.0190(7) -0.0091(8) 0.0112(6)
C38 0.036(2) 0.047(2) 0.050(2) -0.018(2) -0.011(2) 0.019(2)

loop_
_atom_site_label
_atom_site_type_symbol
_atom_site_fract_x
_atom_site_fract_y
_atom_site_fract_z
_atom_site_U_iso_or_equiv
_atom_site_thermal_displace_type
_atom_site_occupancy
_atom_site_calc_flag
_atom_site_refinement_flags
Nd1 Nd 0.550642(14) 0.788202(12) 0.468731(11) 0.01920(6) Uani 1 d .
S1 S 0.61427(7) 1.06904(6) 0.37399(5) 0.02240(15) Uani 1 d .
O2 O 0.5998(3) 0.9600(2) 0.3916(2) 0.0367(6) Uani 1 d .
O1 O 0.5402(3) 1.1113(2) 0.4310(2) 0.0404(7) Uani 1 d .
O3 O 0.7281(3) 1.1357(3) 0.3693(2) 0.0461(8) Uani 1 d .
C18 C 0.5553(4) 1.0633(3) 0.2532(3) 0.0367(8) Uani 1 d .
F1 F 0.4457(3) 1.0136(3) 0.2516(3) 0.0658(10) Uani 1 d .
F2 F 0.6026(4) 1.0128(3) 0.1928(2) 0.0627(9) Uani 1 d .
F3 F 0.5722(3) 1.1611(2) 0.2230(2) 0.0528(7) Uani 1 d .
N1 N 0.4624(2) 0.6596(2) 0.6066(2) 0.0219(5) Uani 1 d .
C4 C 0.4362(3) 0.5998(3) 0.3842(3) 0.0295(7) Uani 1 d .
H4 H 0.4559(3) 0.5425(3) 0.4063(3) 0.042(5) Uiso 1 calc R
C3 C 0.4851(4) 0.6612(3) 0.3047(3) 0.0360(8) Uani 1 d .
H3 H 0.5418(4) 0.6515(3) 0.2659(3) 0.042(5) Uiso 1 calc R
C2 C 0.4305(4) 0.7398(3) 0.2960(3) 0.0371(9) Uani 1 d .
H2 H 0.4453(4) 0.7911(3) 0.2501(3) 0.042(5) Uiso 1 calc R
C1 C 0.3504(4) 0.7270(3) 0.3683(3) 0.0355(8) Uani 1 d .
H1 H 0.3030(4) 0.7684(3) 0.3782(3) 0.042(5) Uiso 1 calc R
C6 C 0.2844(3) 0.6045(3) 0.5120(3) 0.0346(8) Uani 1 d .
H6A H 0.2418(3) 0.6530(3) 0.5264(3) 0.052(8) Uiso 1 calc R
H6B H 0.2307(3) 0.5356(3) 0.4978(3) 0.052(8) Uiso 1 calc R
C7 C 0.3536(3) 0.5978(3) 0.6001(3) 0.0244(6) Uani 1 d .
C8 C 0.3025(3) 0.5298(3) 0.6721(3) 0.0326(8) Uani 1 d .
H8 H 0.2280(3) 0.4874(3) 0.6652(3) 0.047(9) Uiso 1 calc R
C9 C 0.3655(4) 0.5269(3) 0.7543(3) 0.0366(9) Uani 1 d .
H9 H 0.3331(4) 0.4834(3) 0.8039(3) 0.047(9) Uiso 1 calc R
C10 C 0.4772(4) 0.5897(3) 0.7614(3) 0.0315(7) Uani 1 d .
H10 H 0.5205(4) 0.5884(3) 0.8158(3) 0.047(9) Uiso 1 calc R
C11 C 0.5245(3) 0.6550(3) 0.6860(2) 0.0244(6) Uani 1 d .
C12 C 0.6469(3) 0.7222(3) 0.6925(3) 0.0334(8) Uani 1 d .
H12A H 0.6901(3) 0.6830(3) 0.7246(3) 0.052(8) Uiso 1 calc R
H12B H 0.6524(3) 0.7850(3) 0.7319(3) 0.052(8) Uiso 1 calc R
C5 C 0.3533(3) 0.6403(3) 0.4239(3) 0.0305(7) Uani 1 d .
C13 C 0.6994(3) 0.7552(3) 0.5970(3) 0.0262(6) Uani 1 d .
C15 C 0.7832(3) 0.8571(4) 0.4740(3) 0.0399(9) Uani 1 d .
H15 H 0.8189(3) 0.9154(4) 0.4384(3) 0.042(5) Uiso 1 calc R
C16 C 0.7536(3) 0.7512(4) 0.4407(3) 0.0370(8) Uani 1 d .
H16 H 0.7661(3) 0.7271(4) 0.3797(3) 0.042(5) Uiso 1 calc R
C14 C 0.7502(3) 0.8604(3) 0.5697(3) 0.0334(8) Uani 1 d .
H14 H 0.7600(3) 0.9209(3) 0.6084(3) 0.042(5) Uiso 1 calc R
C17 C 0.7013(3) 0.6878(3) 0.5173(3) 0.0304(7) Uani 1 d .
H17 H 0.6732(3) 0.6146(3) 0.5153(3) 0.042(5) Uiso 1 calc R
Nd2 Nd 0.017847(14) 0.781737(12) 0.045801(11) 0.01925(6) Uani 1 d .
S2 S -0.06777(8) 0.93973(6) -0.15009(5) 0.0250(2) Uani 1 d .
O4 O -0.0339(6) 0.8824(4) -0.0773(2) 0.082(2) Uani 1 d .
O5 O -0.0340(4) 1.0505(2) -0.1282(3) 0.0483(9) Uani 1 d .
O6 O -0.1802(4) 0.8987(5) -0.1849(3) 0.096(2) Uani 1 d .
C36 C 0.0228(4) 0.9290(4) -0.2499(3) 0.0384(9) Uani 1 d .
F4 F 0.1299(3) 0.9665(5) -0.2235(3) 0.089(2) Uani 1 d .
F5 F 0.0054(3) 0.9809(3) -0.3236(2) 0.0526(8) Uani 1 d .
F6 F 0.0013(5) 0.8291(3) -0.2785(2) 0.091(2) Uani 1 d .
N2 N -0.0377(3) 0.6524(2) -0.1057(2) 0.0226(5) Uani 1 d .
C19 C 0.2352(3) 0.8514(3) -0.0150(3) 0.0319(7) Uani 1 d .
H19 H 0.2526(3) 0.9093(3) -0.0540(3) 0.041(5) Uiso 1 calc R
C20 C 0.2465(3) 0.8550(3) 0.0863(3) 0.0377(9) Uani 1 d .
H20 H 0.2727(3) 0.9158(3) 0.1253(3) 0.041(5) Uiso 1 calc R
C21 C 0.2113(3) 0.7509(4) 0.1178(3) 0.0347(8) Uani 1 d .
H21 H 0.2102(3) 0.7306(4) 0.1810(3) 0.041(5) Uiso 1 calc R
C22 C 0.1777(3) 0.6820(3) 0.0351(3) 0.0304(7) Uani 1 d .
H22 H 0.1506(3) 0.6088(3) 0.0352(3) 0.041(5) Uiso 1 calc R
C23 C 0.1927(3) 0.7439(3) -0.0464(3) 0.0260(6) Uani 1 d .
C24 C 0.1639(3) 0.7044(3) -0.1497(3) 0.0299(7) Uani 1 d .
H24A H 0.1850(3) 0.7645(3) -0.1906(3) 0.046(8) Uiso 1 calc R
H24B H 0.2093(3) 0.6593(3) -0.1673(3) 0.046(8) Uiso 1 calc R
C25 C 0.0412(3) 0.6441(3) -0.1695(2) 0.0252(6) Uani 1 d .
C26 C 0.0102(4) 0.5807(3) -0.2540(3) 0.0344(8) Uani 1 d .
H26 H 0.0648(4) 0.5761(3) -0.2976(3) 0.065(12) Uiso 1 calc R
C27 C -0.1025(4) 0.5252(4) -0.2718(3) 0.0393(9) Uani 1 d .
H27 H -0.1241(4) 0.4839(4) -0.3279(3) 0.065(12) Uiso 1 calc R
C28 C -0.1826(4) 0.5316(3) -0.2052(3) 0.0340(8) Uani 1 d .
H28 H -0.2582(4) 0.4933(3) -0.2151(3) 0.065(12) Uiso 1 calc R
C29 C -0.1475(3) 0.5965(3) -0.1232(2) 0.0266(6) Uani 1 d .
C30 C -0.2340(3) 0.6078(4) -0.0505(3) 0.0377(9) Uani 1 d .
H30A H -0.2939(3) 0.5413(4) -0.0487(3) 0.046(8) Uiso 1 calc R
H30B H -0.2672(3) 0.6605(4) -0.0721(3) 0.046(8) Uiso 1 calc R
C31 C -0.1866(3) 0.6388(3) 0.0497(3) 0.0297(7) Uani 1 d .
C32 C -0.1995(3) 0.7249(3) 0.1060(3) 0.0323(7) Uani 1 d .
H32 H -0.2425(3) 0.7681(3) 0.0892(3) 0.041(5) Uiso 1 calc R
C33 C -0.1354(3) 0.7338(3) 0.1927(3) 0.0326(8) Uani 1 d .
H33 H -0.1286(3) 0.7840(3) 0.2421(3) 0.041(5) Uiso 1 calc R
C34 C -0.0845(4) 0.6529(3) 0.1901(3) 0.0325(8) Uani 1 d .
H34 H -0.0379(4) 0.6404(3) 0.2378(3) 0.041(5) Uiso 1 calc R
C35 C -0.1157(3) 0.5939(3) 0.1029(3) 0.0305(7) Uani 1 d .
H35 H -0.0938(3) 0.5357(3) 0.0836(3) 0.041(5) Uiso 1 calc R
Cl1 Cl 0.49007(12) 0.63568(12) 0.03335(10) 0.0559(3) Uani 1 d .
Cl2 Cl 0.60053(14) 0.84483(15) -0.03727(14) 0.0743(5) Uani 1 d .
C37 C 0.4737(5) 0.7576(6) 0.0047(6) 0.071(2) Uani 1 d .
H37A H 0.4502(5) 0.7892(6) 0.0612(6) 0.105(15) Uiso 1 calc R
H37B H 0.4149(5) 0.7465(6) -0.0442(6) 0.105(15) Uiso 1 calc R
Cl3 Cl 0.99502(10) 0.62706(9) 0.47324(9) 0.0446(2) Uani 1 d .
Cl4 Cl 1.08877(14) 0.83646(12) 0.39890(14) 0.0670(4) Uani 1 d .
C38 C 1.0310(4) 0.7648(4) 0.5011(4) 0.0433(10) Uani 1 d .
H38A H 1.0856(4) 0.7835(4) 0.5538(4) 0.105(15) Uiso 1 calc R
H38B H 0.9642(4) 0.7826(4) 0.5207(4) 0.105(15) Uiso 1 calc R

loop_
_atom_type_symbol
_atom_type_description
_atom_type_scat_dispersion_real
_atom_type_scat_dispersion_imag
_atom_type_scat_source
C C 0.0033 0.0016 'International Tables Vol C Tables 4.2.6.8 and 6.1.1.4'
H H 0.0000 0.0000 'International Tables Vol C Tables 4.2.6.8 and 6.1.1.4'
N N 0.0061 0.0033 'International Tables Vol C Tables 4.2.6.8 and 6.1.1.4'
O O 0.0106 0.0060 'International Tables Vol C Tables 4.2.6.8 and 6.1.1.4'
F F 0.0171 0.0103 'International Tables Vol C Tables 4.2.6.8 and 6.1.1.4'
S S 0.1246 0.1234 'International Tables Vol C Tables 4.2.6.8 and 6.1.1.4'
Cl Cl 0.1484 0.1585 'International Tables Vol C Tables 4.2.6.8 and 6.1.1.4'
Nd Nd -0.1943 3.0179 'International Tables Vol C Tables 4.2.6.8 and 6.1.1.4'

loop_
_geom_angle_atom_site_label_1
_geom_angle_atom_site_label_2
_geom_angle_atom_site_label_3
_geom_angle
_geom_angle_site_symmetry_1
_geom_angle_site_symmetry_3
_geom_angle_publ_flag
O1 Nd1 O2 77.12(10) 2_676 . yes
O1 Nd1 N1 76.20(10) 2_676 . yes
O2 Nd1 N1 153.15(9) . . yes
O1 Nd1 C5 92.44(13) 2_676 . ?
O2 Nd1 C5 119.83(12) . . ?
N1 Nd1 C5 64.51(11) . . ?
O1 Nd1 C4 122.47(13) 2_676 . ?
O2 Nd1 C4 125.69(11) . . ?
N1 Nd1 C4 72.72(10) . . ?
C5 Nd1 C4 30.29(12) . . ?
O1 Nd1 C13 100.06(12) 2_676 . ?
O2 Nd1 C13 118.15(11) . . ?
N1 Nd1 C13 64.24(10) . . ?
C5 Nd1 C13 122.02(11) . . ?
C4 Nd1 C13 107.90(12) . . ?
O1 Nd1 C17 129.55(12) 2_676 . ?
O2 Nd1 C17 124.51(12) . . ?
N1 Nd1 C17 72.33(10) . . ?
C5 Nd1 C17 107.76(12) . . ?
C4 Nd1 C17 83.94(12) . . ?
C13 Nd1 C17 30.25(12) . . ?
O1 Nd1 C14 93.01(13) 2_676 . ?
O2 Nd1 C14 87.95(12) . . ?
N1 Nd1 C14 90.45(11) . . ?
C5 Nd1 C14 152.20(12) . . ?
C4 Nd1 C14 133.63(12) . . ?
C13 Nd1 C14 30.22(11) . . ?
C17 Nd1 C14 49.69(13) . . ?
O1 Nd1 C1 84.70(13) 2_676 . ?
O2 Nd1 C1 89.46(13) . . ?
N1 Nd1 C1 91.07(12) . . ?
C5 Nd1 C1 30.38(12) . . ?
C4 Nd1 C1 49.49(13) . . ?
C13 Nd1 C1 152.38(12) . . ?
C17 Nd1 C1 133.42(13) . . ?
C14 Nd1 C1 176.87(12) . . ?
O1 Nd1 C16 142.30(14) 2_676 . ?
O2 Nd1 C16 96.72(12) . . ?
N1 Nd1 C16 102.49(11) . . ?
C5 Nd1 C16 121.53(13) . . ?
C4 Nd1 C16 91.62(14) . . ?
C13 Nd1 C16 49.76(12) . . ?
C17 Nd1 C16 30.18(12) . . ?
C14 Nd1 C16 49.35(14) . . ?
C1 Nd1 C16 132.82(14) . . ?
O1 Nd1 C15 115.59(14) 2_676 . ?
O2 Nd1 C15 75.88(13) . . ?
N1 Nd1 C15 113.47(11) . . ?
C5 Nd1 C15 151.09(14) . . ?
C4 Nd1 C15 120.91(14) . . ?
C13 Nd1 C15 49.35(12) . . ?
C17 Nd1 C15 49.29(13) . . ?
C14 Nd1 C15 29.64(13) . . ?
C1 Nd1 C15 150.68(14) . . ?
C16 Nd1 C15 29.65(14) . . ?
O1 Nd1 C3 133.83(14) 2_676 . ?
O2 Nd1 C3 97.67(12) . . ?
N1 Nd1 C3 102.91(11) . . ?
C5 Nd1 C3 50.04(14) . . ?
C4 Nd1 C3 30.23(12) . . ?
C13 Nd1 C3 121.48(13) . . ?
C17 Nd1 C3 91.56(13) . . ?
C14 Nd1 C3 132.99(14) . . ?
C1 Nd1 C3 49.18(14) . . ?
C16 Nd1 C3 83.66(15) . . ?
C15 Nd1 C3 107.04(15) . . ?
O3 S1 O2 116.0(2) . . yes
O3 S1 O1 115.3(2) . . yes
O2 S1 O1 112.5(2) . . yes
O3 S1 C18 105.5(2) . . yes
O2 S1 C18 102.8(2) . . yes
O1 S1 C18 102.6(2) . . yes
S1 O2 Nd1 162.0(2) . . yes
S1 O1 Nd1 168.6(2) . 2_676 yes
F2 C18 F1 107.7(4) . . ?
F2 C18 F3 108.5(4) . . ?
F1 C18 F3 108.9(4) . . ?
F2 C18 S1 111.3(3) . . ?
F1 C18 S1 110.7(3) . . ?
F3 C18 S1 109.7(3) . . ?
C7 N1 C11 118.7(3) . . ?
C7 N1 Nd1 120.5(2) . . ?
C11 N1 Nd1 120.8(2) . . ?
C5 C4 C3 108.9(4) . . ?
C5 C4 Nd1 74.4(2) . . ?
C3 C4 Nd1 77.2(2) . . ?
C4 C3 C2 106.9(4) . . ?
C4 C3 Nd1 72.6(2) . . ?
C2 C3 Nd1 75.6(2) . . ?
C1 C2 C3 108.4(4) . . ?
C1 C2 Nd1 73.5(2) . . ?
C3 C2 Nd1 74.7(2) . . ?
C2 C1 C5 108.8(4) . . ?
C2 C1 Nd1 77.0(2) . . ?
C5 C1 Nd1 73.3(2) . . ?
C7 C6 C5 114.3(3) . . ?
N1 C7 C8 122.6(3) . . ?
N1 C7 C6 118.4(3) . . ?
C8 C7 C6 119.0(3) . . ?
C7 C8 C9 118.7(4) . . ?
C10 C9 C8 119.2(3) . . ?
C9 C10 C11 119.6(4) . . ?
N1 C11 C10 121.3(3) . . ?
N1 C11 C12 118.9(3) . . ?
C10 C11 C12 119.8(3) . . ?
C11 C12 C13 114.3(3) . . ?
C4 C5 C1 106.9(4) . . ?
C4 C5 C6 127.7(4) . . ?
C1 C5 C6 125.3(4) . . ?
C4 C5 Nd1 75.4(2) . . ?
C1 C5 Nd1 76.4(2) . . ?
C6 C5 Nd1 111.6(2) . . ?
C14 C13 C17 107.8(3) . . ?
C14 C13 C12 125.8(4) . . ?
C17 C13 C12 126.3(3) . . ?
C14 C13 Nd1 76.1(2) . . ?
C17 C13 Nd1 75.0(2) . . ?
C12 C13 Nd1 112.6(2) . . ?
C14 C15 C16 108.9(4) . . ?
C14 C15 Nd1 74.3(2) . . ?
C16 C15 Nd1 74.7(2) . . ?
C17 C16 C15 107.4(4) . . ?
C17 C16 Nd1 73.4(2) . . ?
C15 C16 Nd1 75.6(2) . . ?
C13 C14 C15 107.8(4) . . ?
C13 C14 Nd1 73.7(2) . . ?
C15 C14 Nd1 76.1(2) . . ?
C16 C17 C13 108.2(4) . . ?
C16 C17 Nd1 76.5(2) . . ?
C13 C17 Nd1 74.8(2) . . ?
O4 Nd2 O5 76.88(14) . 2_575 yes
O4 Nd2 N2 74.61(13) . . yes
O5 Nd2 N2 151.34(11) 2_575 . yes
O4 Nd2 C31 94.4(2) . . ?
O5 Nd2 C31 115.16(13) 2_575 . ?
N2 Nd2 C31 64.64(10) . . ?
O4 Nd2 C35 124.2(2) . . ?
O5 Nd2 C35 124.07(12) 2_575 . ?
N2 Nd2 C35 71.74(11) . . ?
C31 Nd2 C35 30.70(12) . . ?
O4 Nd2 C23 97.02(14) . . ?
O5 Nd2 C23 122.42(12) 2_575 . ?
N2 Nd2 C23 64.67(10) . . ?
C31 Nd2 C23 122.41(11) . . ?
C35 Nd2 C23 106.74(12) . . ?
O4 Nd2 C22 126.79(14) . . ?
O5 Nd2 C22 127.06(13) 2_575 . ?
N2 Nd2 C22 74.32(10) . . ?
C31 Nd2 C22 109.53(13) . . ?
C35 Nd2 C22 84.13(13) . . ?
C23 Nd2 C22 30.12(11) . . ?
O4 Nd2 C32 88.9(2) . . ?
O5 Nd2 C32 84.72(13) 2_575 . ?
N2 Nd2 C32 91.83(11) . . ?
C31 Nd2 C32 30.47(12) . . ?
C35 Nd2 C32 49.93(13) . . ?
C23 Nd2 C32 152.86(12) . . ?
C22 Nd2 C32 133.89(13) . . ?
O4 Nd2 C19 88.6(2) . . ?
O5 Nd2 C19 92.18(13) 2_575 . ?
N2 Nd2 C19 90.01(11) . . ?
C31 Nd2 C19 152.48(11) . . ?
C35 Nd2 C19 133.67(13) . . ?
C23 Nd2 C19 30.30(11) . . ?
C22 Nd2 C19 49.66(13) . . ?
C32 Nd2 C19 176.39(12) . . ?
O4 Nd2 C21 137.8(2) . . ?
O5 Nd2 C21 98.40(14) 2_575 . ?
N2 Nd2 C21 104.60(11) . . ?
C31 Nd2 C21 124.10(13) . . ?
C35 Nd2 C21 93.53(14) . . ?
C23 Nd2 C21 49.80(12) . . ?
C22 Nd2 C21 30.28(11) . . ?
C32 Nd2 C21 132.87(13) . . ?
C19 Nd2 C21 49.39(13) . . ?
O4 Nd2 C34 138.3(2) . . ?
O5 Nd2 C34 97.55(12) 2_575 . ?
N2 Nd2 C34 101.67(11) . . ?
C31 Nd2 C34 50.07(12) . . ?
C35 Nd2 C34 30.02(11) . . ?
C23 Nd2 C34 119.35(13) . . ?
C22 Nd2 C34 89.90(13) . . ?
C32 Nd2 C34 49.35(13) . . ?
C19 Nd2 C34 133.17(13) . . ?
C21 Nd2 C34 83.84(14) . . ?
O4 Nd2 C20 111.0(2) . . ?
O5 Nd2 C20 78.82(14) 2_575 . ?
N2 Nd2 C20 114.32(11) . . ?
C31 Nd2 C20 153.67(14) . . ?
C35 Nd2 C20 122.98(14) . . ?
C23 Nd2 C20 49.66(11) . . ?
C22 Nd2 C20 49.45(12) . . ?
C32 Nd2 C20 150.13(13) . . ?
C19 Nd2 C20 29.90(13) . . ?
C21 Nd2 C20 29.63(14) . . ?
C34 Nd2 C20 108.24(14) . . ?
O6 S2 O4 116.5(4) . . yes
O6 S2 O5 113.7(4) . . yes
O4 S2 O5 112.5(3) . . yes
O6 S2 C36 106.5(2) . . ?
O4 S2 C36 102.9(2) . . ?
O5 S2 C36 102.8(2) . . ?
S2 O4 Nd2 178.3(5) . . yes
S2 O5 Nd2 160.6(2) . 2_575 yes
F4 C36 F5 108.5(5) . . ?
F4 C36 F6 108.8(5) . . ?
F5 C36 F6 107.6(4) . . ?
F4 C36 S2 110.4(3) . . ?
F5 C36 S2 111.4(3) . . ?
F6 C36 S2 110.0(4) . . ?
C29 N2 C25 119.2(3) . . ?
C29 N2 Nd2 119.8(2) . . ?
C25 N2 Nd2 121.0(2) . . ?
C23 C19 C20 107.9(4) . . ?
C23 C19 Nd2 73.8(2) . . ?
C20 C19 Nd2 76.1(2) . . ?
C21 C20 C19 108.3(3) . . ?
C21 C20 Nd2 74.8(2) . . ?
C19 C20 Nd2 74.0(2) . . ?
C20 C21 C22 107.6(4) . . ?
C20 C21 Nd2 75.6(2) . . ?
C22 C21 Nd2 73.3(2) . . ?
C23 C22 C21 108.3(3) . . ?
C23 C22 Nd2 74.7(2) . . ?
C21 C22 Nd2 76.4(2) . . ?
C22 C23 C19 107.8(3) . . ?
C22 C23 C24 126.7(3) . . ?
C19 C23 C24 125.4(3) . . ?
C22 C23 Nd2 75.1(2) . . ?
C19 C23 Nd2 75.9(2) . . ?
C24 C23 Nd2 113.1(2) . . ?
C25 C24 C23 115.1(3) . . ?
N2 C25 C26 120.9(3) . . ?
N2 C25 C24 119.5(3) . . ?
C26 C25 C24 119.6(3) . . ?
C27 C26 C25 119.5(4) . . ?
C26 C27 C28 119.5(3) . . ?
C27 C28 C29 118.8(4) . . ?
N2 C29 C28 122.2(3) . . ?
N2 C29 C30 117.9(3) . . ?
C28 C29 C30 119.9(3) . . ?
C29 C30 C31 114.2(3) . . ?
C35 C31 C32 107.2(3) . . ?
C35 C31 C30 127.7(4) . . ?
C32 C31 C30 125.0(4) . . ?
C35 C31 Nd2 75.5(2) . . ?
C32 C31 Nd2 76.7(2) . . ?
C30 C31 Nd2 110.8(2) . . ?
C31 C32 C33 108.2(4) . . ?
C31 C32 Nd2 72.8(2) . . ?
C33 C32 Nd2 76.6(2) . . ?
C34 C33 C32 107.7(3) . . ?
C34 C33 Nd2 74.5(2) . . ?
C32 C33 Nd2 73.4(2) . . ?
C33 C34 C35 108.6(4) . . ?
C33 C34 Nd2 76.0(2) . . ?
C35 C34 Nd2 73.0(2) . . ?
C31 C35 C34 108.2(4) . . ?
C31 C35 Nd2 73.8(2) . . ?
C34 C35 Nd2 77.0(2) . . ?
Cl1 C37 Cl2 111.6(3) . . ?
Cl3 C38 Cl4 109.7(3) . . ?

loop_
_geom_bond_atom_site_label_1
_geom_bond_atom_site_label_2
_geom_bond_distance
_geom_bond_site_symmetry_2
_geom_bond_publ_flag
Nd1 O1 2.419(3) 2_676 yes
Nd1 O2 2.468(3) . yes
Nd1 N1 2.636(3) . yes
Nd1 C5 2.692(4) . ?
Nd1 C4 2.705(4) . ?
Nd1 C13 2.702(3) . ?
Nd1 C17 2.705(4) . ?
Nd1 C14 2.733(4) . ?
Nd1 C1 2.732(4) . ?
Nd1 C16 2.745(4) . ?
Nd1 C15 2.756(4) . ?
Nd1 C3 2.764(4) . ?
S1 O3 1.427(3) . yes
S1 O2 1.437(3) . yes
S1 O1 1.448(3) . yes
S1 C18 1.822(4) . yes
O1 Nd1 2.419(3) 2_676 yes
C18 F2 1.312(5) . ?
C18 F1 1.321(6) . ?
C18 F3 1.338(5) . ?
N1 C7 1.354(4) . ?
N1 C11 1.357(4) . ?
C4 C5 1.410(6) . ?
C4 C3 1.427(6) . ?
C3 C2 1.418(6) . ?
C2 C1 1.401(7) . ?
C1 C5 1.422(6) . ?
C6 C7 1.515(5) . ?
C6 C5 1.510(6) . ?
C7 C8 1.397(5) . ?
C8 C9 1.391(6) . ?
C9 C10 1.388(6) . ?
C10 C11 1.404(5) . ?
C11 C12 1.513(5) . ?
C12 C13 1.508(5) . ?
C13 C14 1.417(5) . ?
C13 C17 1.411(5) . ?
C15 C14 1.404(6) . ?
C15 C16 1.407(7) . ?
C16 C17 1.419(5) . ?
Nd2 O4 2.411(3) . yes
Nd2 O5 2.431(3) 2_575 yes
Nd2 N2 2.632(3) . yes
Nd2 C31 2.675(4) . ?
Nd2 C35 2.698(4) . ?
Nd2 C23 2.704(3) . ?
Nd2 C22 2.709(4) . ?
Nd2 C32 2.725(4) . ?
Nd2 C19 2.731(4) . ?
Nd2 C21 2.749(4) . ?
Nd2 C34 2.748(4) . ?
Nd2 C20 2.758(4) . ?
S2 O6 1.413(4) . yes
S2 O4 1.425(4) . yes
S2 O5 1.428(3) . yes
S2 C36 1.828(4) . yes
O5 Nd2 2.431(3) 2_575 yes
C36 F4 1.316(6) . ?
C36 F5 1.310(5) . ?
C36 F6 1.322(5) . ?
N2 C29 1.357(5) . ?
N2 C25 1.357(4) . ?
C19 C23 1.421(5) . ?
C19 C20 1.416(6) . ?
C20 C21 1.408(7) . ?
C21 C22 1.426(5) . ?
C22 C23 1.406(5) . ?
C23 C24 1.519(5) . ?
C24 C25 1.510(5) . ?
C25 C26 1.408(5) . ?
C26 C27 1.387(6) . ?
C27 C28 1.388(6) . ?
C28 C29 1.395(5) . ?
C29 C30 1.522(5) . ?
C30 C31 1.507(5) . ?
C31 C35 1.423(6) . ?
C31 C32 1.420(6) . ?
C32 C33 1.424(6) . ?
C33 C34 1.406(6) . ?
C34 C35 1.411(5) . ?
Cl1 C37 1.755(7) . ?
Cl2 C37 1.769(7) . ?
Cl3 C38 1.780(5) . ?
Cl4 C38 1.774(6) . ?
